data_2209669
loop_
_publ_author_name
'N. David Karis'
'Wendy A. Loughlin'
'Ian D. Jenkins'
'Peter C. Healy'

_publ_section_title
;
 Ethyl (3-nitro-2-oxo-1,2-dihydropyridin-1-yl)acetate
;
_journal_coeditor_code TK2043
_journal_issue 7
_journal_name_full 'Acta Crystallographica Section E'
_journal_page_first o2714
_journal_page_last o2716
_journal_paper_doi 10.1107/S1600536806020253
_journal_volume 62
_journal_year 2006
_chemical_formula_iupac 'C9 H10 N2 O5'
_chemical_formula_moiety 'C9 H10 N2 O5'
_chemical_formula_sum 'C9 H10 N2 O5'
_chemical_formula_weight 226.19
_chemical_name_systematic
;
Ethyl (3-nitro-2-oxo-1,2-dihydropyridin-1-yl)acetate
;
_space_group_IT_number 14
_symmetry_cell_setting monoclinic
_symmetry_space_group_name_Hall '-P 2ybc'
_symmetry_space_group_name_H-M 'P 1 21/c 1'
_atom_sites_solution_hydrogens geom
_atom_sites_solution_primary direct
_atom_sites_solution_secondary difmap
_cell_angle_alpha 90
_cell_angle_beta 100.49(2)
_cell_angle_gamma 90
_cell_formula_units_Z 8
_cell_length_a 20.175(4)
_cell_length_b 8.333(3)
_cell_length_c 12.729(4)
_cell_measurement_reflns_used 23
_cell_measurement_temperature 295
_cell_measurement_theta_max 16.7
_cell_measurement_theta_min 12.7
_cell_volume 2104.2(11)
_computing_cell_refinement 'MSC/AFC7 Diffractometer Control Software'
_computing_data_collection
;
MSC/AFC7 Diffractometer Control Software
(Molecular Structure Corporation, 1999)
;
_computing_data_reduction 'TEXSAN for Windows (Molecular Structure Corporation, 2001)'
_computing_molecular_graphics 'ORTEP-3 (Farrugia, 1997)'
_computing_publication_material 'TEXSAN for Windows and PLATON (Spek, 2003)'
_computing_structure_refinement 'TEXSAN for Windows and SHELXL97 (Sheldrick, 1997)'
_computing_structure_solution 'TEXSAN for Windows'
_diffrn_ambient_temperature 295
_diffrn_measured_fraction_theta_full 0.999
_diffrn_measured_fraction_theta_max 0.999
_diffrn_measurement_device 'Rigaku AFC-7R'
_diffrn_measurement_method \w/2\q
_diffrn_radiation_monochromator graphite
_diffrn_radiation_source 'Rigaku rotating anode'
_diffrn_radiation_type 'Mo K\a'
_diffrn_radiation_wavelength 0.71069
_diffrn_reflns_av_R_equivalents 0.027
_diffrn_reflns_av_sigmaI/netI 0.054
_diffrn_reflns_limit_h_max 23
_diffrn_reflns_limit_h_min -11
_diffrn_reflns_limit_k_max 9
_diffrn_reflns_limit_k_min 0
_diffrn_reflns_limit_l_max 14
_diffrn_reflns_limit_l_min -15
_diffrn_reflns_number 4183
_diffrn_reflns_reduction_process ' ?'
_diffrn_reflns_theta_full 25.0
_diffrn_reflns_theta_max 25.0
_diffrn_reflns_theta_min 2.7
_diffrn_standards_decay_% 1.1
_diffrn_standards_interval_count 150
_diffrn_standards_number 3
_exptl_absorpt_coefficient_mu 0.118
_exptl_absorpt_correction_type none
_exptl_crystal_colour yellow
_exptl_crystal_density_diffrn 1.428
_exptl_crystal_density_method 'not measured'
_exptl_crystal_description prismatic
_exptl_crystal_F_000 944
_exptl_crystal_size_max 0.40
_exptl_crystal_size_mid 0.30
_exptl_crystal_size_min 0.20
_refine_diff_density_max 0.17
_refine_diff_density_min -0.18
_refine_ls_extinction_method none
_refine_ls_goodness_of_fit_ref 1.03
_refine_ls_hydrogen_treatment constr
_refine_ls_matrix_type full
_refine_ls_number_parameters 289
_refine_ls_number_reflns 3689
_refine_ls_number_restraints 0
_refine_ls_restrained_S_all 1.03
_refine_ls_R_factor_all 0.115
_refine_ls_R_factor_gt 0.045
_refine_ls_shift/su_max 0.010
_refine_ls_shift/su_mean 0.001
_refine_ls_structure_factor_coef Fsqd
_refine_ls_weighting_details 'calc w = 1/[\s^2^(Fo^2^)+(0.058P)^2^+0.4402P] where P=(Fo^2^+2Fc^2^)/3'
_refine_ls_weighting_scheme calc
_refine_ls_wR_factor_gt 0.116
_refine_ls_wR_factor_ref 0.143
_reflns_number_gt 1988
_reflns_number_total 3689
_reflns_threshold_expression I>2\s(I)
_cod_data_source_file tk2043.cif
_cod_data_source_block II
_cod_depositor_comments
;
The following automatic conversions were performed:
'_symmetry_cell_setting' value 'Monoclinic' changed to 'monoclinic'
according to '/home/saulius/struct/CIF-dictionaries/cif_core.dic'
dictionary named 'cif_core.dic' version 2.4.1 from 2010-06-29.

Automatic conversion script
Id: cif_fix_enum 1527 2010-12-29 10:47:43Z saulius 

The following automatic conversions were performed:

'_symmetry_cell_setting' value 'Monoclinic' changed to 'monoclinic'
according to /home/saulius/struct/CIF-dictionaries/cif_core.dic
dictionary named 'cif_core.dic' version 2.4.1 from 2010-06-29.

Automatic conversion script
Id: cif_fix_values 1715 2011-07-08 13:25:40Z adriana 
;
_cod_original_sg_symbol_H-M 'P 21/c'
_cod_database_code 2209669
_cod_database_fobs_code 2209669

loop_
_symmetry_equiv_pos_site_id
_symmetry_equiv_pos_as_xyz
1 x,y,z
2 -x,1/2+y,1/2-z
3 -x,-y,-z
4 x,1/2-y,1/2+z

loop_
_atom_site_aniso_label
_atom_site_aniso_U_11
_atom_site_aniso_U_22
_atom_site_aniso_U_33
_atom_site_aniso_U_12
_atom_site_aniso_U_13
_atom_site_aniso_U_23
O2 0.1140(17) 0.0561(12) 0.0401(11) 0.0035(11) 0.0250(11) -0.0066(9)
O8 0.0683(15) 0.118(2) 0.0891(17) 0.0083(14) 0.0087(12) 0.0397(15)
O9 0.0725(14) 0.0860(16) 0.0649(13) -0.0108(12) 0.0217(11) 0.0183(12)
O31 0.137(2) 0.0456(13) 0.0979(18) 0.0018(13) 0.0083(15) 0.0236(13)
O32 0.121(2) 0.0540(14) 0.0791(16) -0.0108(13) 0.0091(14) -0.0211(12)
N1 0.0549(13) 0.0354(11) 0.0430(12) 0.0034(10) 0.0144(10) 0.0011(10)
N3 0.0630(15) 0.0404(13) 0.0677(16) 0.0021(11) 0.0094(12) 0.0003(13)
C2 0.0539(16) 0.0390(14) 0.0391(14) 0.0054(12) 0.0113(11) -0.0027(11)
C3 0.0510(15) 0.0352(14) 0.0432(14) 0.0015(11) 0.0072(11) 0.0022(11)
C4 0.0580(17) 0.0550(17) 0.0416(15) -0.0016(14) 0.0116(12) 0.0068(13)
C5 0.080(2) 0.064(2) 0.0379(15) -0.0080(16) 0.0166(14) -0.0098(14)
C6 0.0672(18) 0.0437(16) 0.0546(17) -0.0034(13) 0.0185(14) -0.0132(13)
C7 0.0636(18) 0.0429(15) 0.0584(17) 0.0066(13) 0.0162(14) 0.0113(13)
C8 0.0619(19) 0.0412(15) 0.0584(18) -0.0007(14) 0.0136(14) 0.0075(13)
C9 0.083(2) 0.118(3) 0.101(3) -0.028(2) 0.049(2) -0.002(2)
C10 0.095(3) 0.135(4) 0.153(4) -0.003(3) 0.057(3) -0.031(3)
O12 0.0931(16) 0.0795(15) 0.0524(12) 0.0037(12) 0.0137(11) -0.0155(12)
O18 0.0665(15) 0.0758(16) 0.121(2) 0.0005(13) 0.0133(14) -0.0138(14)
O19 0.0637(14) 0.0567(13) 0.0987(17) -0.0092(11) 0.0096(12) 0.0022(11)
O131 0.125(2) 0.0655(17) 0.176(3) -0.0125(16) 0.065(2) 0.0161(18)
O132 0.143(3) 0.131(3) 0.0842(19) -0.012(2) 0.0133(18) 0.0423(19)
N11 0.0555(14) 0.0502(14) 0.0501(13) -0.0004(11) 0.0042(11) 0.0012(11)
N13 0.075(2) 0.069(2) 0.101(2) 0.0037(16) 0.0302(18) 0.0214(18)
C12 0.0495(16) 0.0552(18) 0.0477(16) 0.0006(13) 0.0079(12) -0.0025(14)
C13 0.0485(17) 0.0530(18) 0.0659(19) 0.0021(13) 0.0107(14) 0.0053(15)
C14 0.0560(19) 0.0559(19) 0.091(3) 0.0030(15) 0.0092(17) -0.0179(18)
C15 0.066(2) 0.097(3) 0.0552(19) 0.0059(19) 0.0049(15) -0.0238(19)
C16 0.0620(19) 0.080(2) 0.0468(17) 0.0010(17) 0.0044(13) -0.0013(16)
C17 0.064(2) 0.0530(18) 0.077(2) -0.0021(15) -0.0005(16) 0.0103(16)
C18 0.063(2) 0.060(2) 0.0582(18) -0.0056(17) 0.0099(15) 0.0050(15)
C19 0.060(2) 0.079(2) 0.107(3) -0.0164(18) 0.0146(18) 0.004(2)
C20 0.076(2) 0.085(3) 0.129(3) -0.016(2) 0.005(2) -0.020(2)

loop_
_atom_site_type_symbol
_atom_site_label
_atom_site_fract_x
_atom_site_fract_y
_atom_site_fract_z
_atom_site_U_iso_or_equiv
_atom_site_thermal_displace_type
_atom_site_occupancy
O O2 0.34456(11) -0.1499(2) 0.79913(14) 0.0687(8) Uani 1.000
O O8 0.47409(12) 0.1158(3) 0.89107(19) 0.0925(10) Uani 1.000
O O9 0.43057(10) 0.2171(3) 0.73198(15) 0.0733(8) Uani 1.000
O O31 0.33100(14) -0.4934(3) 1.0256(2) 0.0951(10) Uani 1.000
O O32 0.30469(13) -0.4403(3) 0.85870(19) 0.0858(10) Uani 1.000
N N1 0.34604(10) 0.0403(2) 0.92549(15) 0.0437(7) Uani 1.000
N N3 0.32261(12) -0.3981(3) 0.9518(2) 0.0574(8) Uani 1.000
C C2 0.34050(13) -0.1208(3) 0.89165(19) 0.0436(8) Uani 1.000
C C3 0.33221(13) -0.2291(3) 0.97570(19) 0.0433(8) Uani 1.000
C C4 0.33290(13) -0.1817(3) 1.07785(19) 0.0512(9) Uani 1.000
C C5 0.33973(15) -0.0202(4) 1.1040(2) 0.0599(11) Uani 1.000
C C6 0.34569(14) 0.0866(3) 1.0268(2) 0.0542(10) Uani 1.000
C C7 0.35540(14) 0.1577(3) 0.8440(2) 0.0543(10) Uani 1.000
C C8 0.42699(15) 0.1590(3) 0.8272(2) 0.0535(10) Uani 1.000
C C9 0.49605(19) 0.2295(5) 0.7013(3) 0.0966(16) Uani 1.000
C C10 0.5037(2) 0.1128(6) 0.6237(4) 0.123(2) Uani 1.000
O O12 0.17287(11) -0.2220(3) 0.53491(16) 0.0749(8) Uani 1.000
O O18 0.04113(12) -0.3485(3) 0.6644(2) 0.0882(10) Uani 1.000
O O19 0.07657(10) -0.6004(2) 0.64946(17) 0.0737(9) Uani 1.000
O O131 0.21195(15) 0.2573(3) 0.5656(3) 0.1175(13) Uani 1.000
O O132 0.16398(16) 0.0791(4) 0.4549(2) 0.1203(15) Uani 1.000
N N11 0.16965(11) -0.2334(3) 0.71095(17) 0.0526(8) Uani 1.000
N N13 0.18579(15) 0.1253(4) 0.5448(3) 0.0799(12) Uani 1.000
C C12 0.17389(13) -0.1481(3) 0.6180(2) 0.0509(10) Uani 1.000
C C13 0.18096(13) 0.0221(3) 0.6356(2) 0.0558(10) Uani 1.000
C C14 0.18157(15) 0.0896(4) 0.7326(3) 0.0682(13) Uani 1.000
C C15 0.17498(16) -0.0051(5) 0.8198(2) 0.0735(14) Uani 1.000
C C16 0.16933(15) -0.1648(4) 0.8062(2) 0.0636(11) Uani 1.000
C C17 0.15896(15) -0.4068(4) 0.6997(3) 0.0663(11) Uani 1.000
C C18 0.08560(16) -0.4447(4) 0.6695(2) 0.0605(11) Uani 1.000
C C19 0.00639(16) -0.6572(4) 0.6270(3) 0.0821(14) Uani 1.000
C C20 0.00628(18) -0.8240(5) 0.5896(3) 0.0984(16) Uani 1.000
H H4 0.32870 -0.25870 1.13120 0.0610 Uiso 1.000
H H5 0.34020 0.01450 1.17530 0.0720 Uiso 1.000
H H6 0.34970 0.19740 1.04430 0.0650 Uiso 1.000
H H71 0.32670 0.13080 0.77860 0.0650 Uiso 1.000
H H72 0.34400 0.26130 0.86620 0.0650 Uiso 1.000
H H91 0.50050 0.33350 0.67270 0.1170 Uiso 1.000
H H92 0.53000 0.21450 0.76280 0.1170 Uiso 1.000
H H101 0.53960 0.14380 0.58910 0.1470 Uiso 1.000
H H102 0.46320 0.10530 0.57300 0.1470 Uiso 1.000
H H103 0.51380 0.01220 0.65790 0.1470 Uiso 1.000
H H14 0.18650 0.20250 0.74110 0.0820 Uiso 1.000
H H15 0.17440 0.04180 0.88770 0.0880 Uiso 1.000
H H16 0.16500 -0.23070 0.86540 0.0760 Uiso 1.000
H H171 0.18170 -0.44590 0.64570 0.0800 Uiso 1.000
H H172 0.17660 -0.45750 0.76560 0.0800 Uiso 1.000
H H191 -0.01230 -0.65210 0.69020 0.0990 Uiso 1.000
H H192 -0.01940 -0.59200 0.57330 0.0990 Uiso 1.000
H H201 -0.03820 -0.86540 0.58030 0.1170 Uiso 1.000
H H202 0.03520 -0.88640 0.64100 0.1170 Uiso 1.000
H H203 0.02170 -0.82700 0.52350 0.1170 Uiso 1.000

loop_
_atom_type_symbol
_atom_type_description
_atom_type_scat_dispersion_real
_atom_type_scat_dispersion_imag
_atom_type_scat_source
O O 0.0106 0.0060 'International Tables Vol C Tables 4.2.6.8 and 6.1.1.4'
N N 0.0061 0.0033 'International Tables Vol C Tables 4.2.6.8 and 6.1.1.4'
H H 0.0000 0.0000 'International Tables Vol C Tables 4.2.6.8 and 6.1.1.4'
C C 0.0033 0.0016 'International Tables Vol C Tables 4.2.6.8 and 6.1.1.4'

loop_
_geom_angle_atom_site_label_1
_geom_angle_atom_site_label_2
_geom_angle_atom_site_label_3
_geom_angle
_geom_angle_publ_flag
C8 O9 C9 118.6(2) yes
C18 O19 C19 116.4(2) yes
C2 N1 C6 123.5(2) yes
C6 N1 C7 120.73(19) yes
C2 N1 C7 115.72(19) yes
O31 N3 O32 122.3(3) yes
O32 N3 C3 119.2(2) yes
O31 N3 C3 118.6(2) yes
C12 N11 C17 116.8(2) yes
C16 N11 C17 119.0(3) yes
C12 N11 C16 124.1(3) yes
O132 N13 C13 119.7(3) yes
O131 N13 O132 123.8(4) yes
O131 N13 C13 116.5(3) yes
O2 C2 N1 118.0(2) yes
O2 C2 C3 129.3(2) yes
N1 C2 C3 112.7(2) yes
N3 C3 C2 119.1(2) yes
N3 C3 C4 117.6(2) yes
C2 C3 C4 123.4(2) no
C3 C4 C5 119.7(2) no
C4 C5 C6 119.0(2) no
N1 C6 C5 121.7(2) yes
N1 C7 C8 111.0(2) yes
O8 C8 C7 124.9(3) yes
O9 C8 C7 110.4(2) yes
O8 C8 O9 124.7(3) yes
O9 C9 C10 111.1(3) yes
C3 C4 H4 120.00 no
C5 C4 H4 120.00 no
C4 C5 H5 120.00 no
C6 C5 H5 121.00 no
N1 C6 H6 119.00 no
C5 C6 H6 119.00 no
N1 C7 H71 109.00 no
C8 C7 H72 109.00 no
N1 C7 H72 109.00 no
C8 C7 H71 109.00 no
H71 C7 H72 109.00 no
C10 C9 H92 109.00 no
O9 C9 H91 109.00 no
O9 C9 H92 109.00 no
C10 C9 H91 109.00 no
H91 C9 H92 109.00 no
C9 C10 H101 109.00 no
C9 C10 H102 109.00 no
C9 C10 H103 109.00 no
H101 C10 H102 110.00 no
H101 C10 H103 110.00 no
H102 C10 H103 110.00 no
O12 C12 N11 118.9(2) yes
O12 C12 C13 128.1(2) yes
N11 C12 C13 112.9(2) yes
N13 C13 C12 118.5(2) yes
N13 C13 C14 119.1(3) yes
C12 C13 C14 122.4(3) no
C13 C14 C15 120.4(3) no
C14 C15 C16 118.6(3) no
N11 C16 C15 121.6(3) yes
N11 C17 C18 110.8(3) yes
O18 C18 O19 124.7(3) yes
O18 C18 C17 124.8(3) yes
O19 C18 C17 110.5(3) yes
O19 C19 C20 108.2(3) yes
C13 C14 H14 120.00 no
C15 C14 H14 120.00 no
C14 C15 H15 121.00 no
C16 C15 H15 121.00 no
N11 C16 H16 119.00 no
C15 C16 H16 119.00 no
N11 C17 H171 109.00 no
N11 C17 H172 109.00 no
C18 C17 H171 109.00 no
C18 C17 H172 109.00 no
H171 C17 H172 110.00 no
O19 C19 H191 110.00 no
O19 C19 H192 110.00 no
C20 C19 H191 110.00 no
C20 C19 H192 110.00 no
H191 C19 H192 110.00 no
C19 C20 H201 109.00 no
C19 C20 H202 109.00 no
C19 C20 H203 109.00 no
H201 C20 H202 110.00 no
H201 C20 H203 110.00 no
H202 C20 H203 110.00 no

loop_
_geom_bond_atom_site_label_1
_geom_bond_atom_site_label_2
_geom_bond_distance
_geom_bond_publ_flag
O2 C2 1.220(3) yes
O8 C8 1.188(4) yes
O9 C8 1.319(3) yes
O9 C9 1.448(4) yes
O31 N3 1.218(4) yes
O32 N3 1.226(3) yes
O12 C12 1.221(3) yes
O18 C18 1.196(4) yes
O19 C19 1.471(4) yes
O19 C18 1.328(4) yes
O131 N13 1.228(4) yes
O132 N13 1.212(5) yes
N1 C2 1.408(3) yes
N1 C6 1.347(3) yes
N1 C7 1.463(3) yes
N3 C3 1.446(4) yes
N11 C12 1.396(3) yes
N11 C16 1.342(4) yes
N11 C17 1.464(4) yes
N13 C13 1.458(4) yes
C2 C3 1.433(3) no
C3 C4 1.357(3) no
C4 C5 1.387(4) no
C5 C6 1.347(4) no
C7 C8 1.498(4) no
C9 C10 1.415(6) no
C4 H4 0.9500 no
C5 H5 0.9500 no
C6 H6 0.9500 no
C7 H72 0.9500 no
C7 H71 0.9500 no
C9 H92 0.9500 no
C9 H91 0.9500 no
C10 H101 0.9500 no
C10 H102 0.9500 no
C10 H103 0.9500 no
C12 C13 1.439(4) no
C13 C14 1.355(4) no
C14 C15 1.388(5) no
C15 C16 1.344(5) no
C17 C18 1.494(5) no
C19 C20 1.469(5) no
C14 H14 0.9500 no
C15 H15 0.9500 no
C16 H16 0.9500 no
C17 H171 0.9500 no
C17 H172 0.9500 no
C19 H191 0.9500 no
C19 H192 0.9500 no
C20 H201 0.9500 no
C20 H202 0.9500 no
C20 H203 0.9500 no

loop_
_geom_contact_atom_site_label_1
_geom_contact_atom_site_label_2
_geom_contact_distance
_geom_contact_site_symmetry_2
_geom_contact_publ_flag
O2 O32 2.702(3) . no
O2 N3 2.926(3) . no
O2 C8 3.050(3) . no
O2 C9 3.370(5) 2_646 no
O2 C4 3.117(3) 4_544 no
O8 C6 3.374(4) . no
O8 N1 2.770(3) . no
O8 C2 3.340(4) . no
O9 C6 3.287(3) 4_554 no
O9 C5 3.362(4) 4_554 no
O12 C16 3.049(4) 4_544 no
O12 C18 3.252(4) . no
O12 N13 2.906(4) . no
O12 C4 3.275(4) 4_544 no
O12 O132 2.702(4) . no
O18 C16 3.254(4) . no
O18 C19 3.382(5) 2_556 no
O18 C12 3.300(4) . no
O18 N11 2.727(4) . no
O19 C14 3.386(4) 1_545 no
O31 N13 3.180(4) 4_545 no
O32 O2 2.702(3) . no
O32 C17 3.264(4) . no
O2 H4 2.2400 4_544 no
O2 H71 2.3700 . no
O8 H91 2.5700 2_646 no
O8 H92 2.3000 . no
O9 H6 2.7300 4_554 no
O9 H5 2.8900 4_554 no
O12 H16 2.1700 4_544 no
O12 H171 2.3300 . no
O18 H192 2.5400 . no
O18 H203 2.8900 3_546 no
O18 H191 2.7900 . no
O18 H191 2.6100 2_556 no
O19 H14 2.8300 1_545 no
O31 H4 2.3800 . no
O131 C6 3.115(4) 4_554 no
O131 C5 3.350(4) 4_554 no
O31 H6 2.6100 1_545 no
O31 H102 2.7900 4_545 no
O32 H72 2.6100 1_545 no
O32 H5 2.6400 4_544 no
O132 O12 2.702(4) . no
O32 H172 2.6400 . no
O131 H15 2.8100 4_554 no
O131 H171 2.7800 1_565 no
O131 H14 2.4200 . no
O131 H6 2.8700 4_554 no
O132 H172 2.6700 4_544 no
N1 O8 2.770(3) . no
N3 O2 2.926(3) . no
N11 O18 2.727(4) . no
N13 O12 2.906(4) . no
N13 O31 3.180(4) 4_544 no
N3 H101 2.9400 2_646 no
C2 C15 3.436(4) . no
C2 O8 3.340(4) . no
C2 C16 3.446(4) . no
C4 O2 3.117(3) 4_545 no
C4 O12 3.275(4) 4_545 no
C5 O9 3.362(4) 4_555 no
C5 O131 3.350(4) 4_555 no
C6 O8 3.374(4) . no
C6 O9 3.287(3) 4_555 no
C6 O131 3.115(4) 4_555 no
C7 C14 3.581(4) . no
C8 O2 3.050(3) . no
C9 O2 3.370(5) 2_656 no
C12 O18 3.300(4) . no
C14 O19 3.386(4) 1_565 no
C14 C7 3.581(4) . no
C15 C2 3.436(4) . no
C16 O12 3.049(4) 4_545 no
C16 O18 3.254(4) . no
C16 C2 3.446(4) . no
C17 O32 3.264(4) . no
C18 O12 3.252(4) . no
C19 O18 3.382(5) 2_546 no
C2 H101 3.0900 2_646 no
C3 H101 3.0400 2_646 no
C8 H91 3.0800 2_646 no
C9 H103 2.9900 2_656 no
C13 H202 3.0500 1_565 no
C14 H202 2.9800 1_565 no
C14 H71 2.9000 . no
H4 O2 2.2400 4_545 no
H4 O31 2.3800 . no
H5 O9 2.8900 4_555 no
H5 O32 2.6400 4_545 no
H6 O31 2.6100 1_565 no
H6 O131 2.8700 4_555 no
H6 H72 2.3100 . no
H6 O9 2.7300 4_555 no
H14 O131 2.4200 . no
H14 O19 2.8300 1_565 no
H15 O131 2.8100 4_555 no
H16 H172 2.3100 . no
H16 O12 2.1700 4_545 no
H71 O2 2.3700 . no
H71 C14 2.9000 . no
H72 O32 2.6100 1_565 no
H72 H6 2.3100 . no
H91 O8 2.5700 2_656 no
H91 C8 3.0800 2_656 no
H92 O8 2.3000 . no
H101 N3 2.9400 2_656 no
H101 C2 3.0900 2_656 no
H101 C3 3.0400 2_656 no
H102 O31 2.7900 4_544 no
H103 C9 2.9900 2_646 no
H171 O12 2.3300 . no
H171 O131 2.7800 1_545 no
H172 O32 2.6400 . no
H172 H16 2.3100 . no
H172 O132 2.6700 4_545 no
H191 O18 2.7900 . no
H191 O18 2.6100 2_546 no
H192 O18 2.5400 . no
H202 C13 3.0500 1_545 no
H202 C14 2.9800 1_545 no
H203 O18 2.8900 3_546 no

loop_
_geom_hbond_atom_site_label_D
_geom_hbond_atom_site_label_H
_geom_hbond_atom_site_label_A
_geom_hbond_site_symmetry_A
_geom_hbond_distance_DH
_geom_hbond_distance_HA
_geom_hbond_distance_DA
_geom_hbond_angle_DHA
_geom_hbond_publ_flag
C4 H4 O2 4_545 0.95 2.24 3.117(3) 154 yes
C5 H5 O32 4_545 0.95 2.64 3.457(4) 145 yes
C16 H16 O12 4_545 0.95 2.17 3.049(4) 153 yes
C17 H172 O132 4_545 0.95 2.67 3.536(4) 152 yes
C9 H91 O8 2_656 0.95 2.57 3.517(5) 173 yes

loop_
_geom_torsion_atom_site_label_1
_geom_torsion_atom_site_label_2
_geom_torsion_atom_site_label_3
_geom_torsion_atom_site_label_4
_geom_torsion
_geom_torsion_publ_flag
C9 O9 C8 O8 0.3(4) no
C9 O9 C8 C7 179.4(3) no
C8 O9 C9 C10 107.6(4) no
C18 O19 C19 C20 170.7(3) no
C19 O19 C18 C17 175.3(3) no
C19 O19 C18 O18 -4.5(4) no
C7 N1 C2 C3 179.3(2) no
C6 N1 C2 C3 2.0(4) no
C7 N1 C2 O2 0.8(3) no
C2 N1 C6 C5 -0.2(4) no
C6 N1 C2 O2 -176.6(3) no
C6 N1 C7 C8 98.9(3) no
C7 N1 C6 C5 -177.4(3) no
C2 N1 C7 C8 -78.5(3) no
O32 N3 C3 C2 -18.5(4) no
O31 N3 C3 C4 -16.6(4) no
O32 N3 C3 C4 161.6(3) no
O31 N3 C3 C2 163.4(3) no
C12 N11 C17 C18 -85.9(3) no
C16 N11 C12 C13 2.6(4) no
C17 N11 C12 C13 177.0(2) no
C16 N11 C12 O12 -179.0(3) no
C16 N11 C17 C18 88.8(3) no
C17 N11 C16 C15 -176.1(3) no
C17 N11 C12 O12 -4.6(4) no
C12 N11 C16 C15 -1.8(4) no
O132 N13 C13 C12 22.4(4) no
O131 N13 C13 C14 23.4(4) no
O132 N13 C13 C14 -156.0(3) no
O131 N13 C13 C12 -158.2(3) no
O2 C2 C3 N3 -4.5(4) no
N1 C2 C3 C4 -3.0(4) no
N1 C2 C3 N3 177.1(2) no
O2 C2 C3 C4 175.4(3) no
C2 C3 C4 C5 2.2(4) no
N3 C3 C4 C5 -177.9(3) no
C3 C4 C5 C6 -0.1(4) no
C4 C5 C6 N1 -0.9(4) no
N1 C7 C8 O8 -23.6(4) no
N1 C7 C8 O9 157.4(2) no
O12 C12 C13 N13 1.9(4) no
O12 C12 C13 C14 -179.8(3) no
N11 C12 C13 C14 -1.6(4) no
N11 C12 C13 N13 -179.9(2) no
C12 C13 C14 C15 -0.3(5) no
N13 C13 C14 C15 178.0(3) no
C13 C14 C15 C16 1.3(5) no
C14 C15 C16 N11 -0.3(5) no
N11 C17 C18 O18 -6.2(4) no
N11 C17 C18 O19 174.1(2) no

loop_
_cod_related_entry_id
_cod_related_entry_database
_cod_related_entry_code
1 ChemSpider 8235124
